data_1556502
loop_
_publ_author_name
'Gietz, T.'
'Boere, R.T.'

_publ_section_title
;
 Backbone-Substituted beta-Ketoimines and Ketoiminate Clusters: Transoid
 Li2O2 Squares and D2-Symmetric Li4O4 Cubanes. Synthesis, Crystallography
 and DFT Calculations
;
_journal_name_full Inorganics
_journal_page_first 30
_journal_paper_doi 10.3390/inorganics5020030
_journal_volume 5
_journal_year 2017
_chemical_formula_moiety 'C15 H21 N O'
_chemical_formula_sum 'C15 H21 N O'
_chemical_formula_weight 231.33
_chemical_name_common 'Mes KetoImine'
_chemical_name_systematic
; 
 2-(2,4,6-trimethylphenylamino)-3-methylpent-2-en-4-one 
;
_space_group_IT_number 15
_space_group_name_Hall '-C 2yc'
_space_group_name_H-M_alt 'C 1 2/c 1'
_symmetry_cell_setting monoclinic
_symmetry_Int_Tables_number 15
_symmetry_space_group_name_Hall '-C 2yc'
_symmetry_space_group_name_H-M 'C 1 2/c 1'
_atom_sites_solution_hydrogens geom
_atom_sites_solution_primary direct
_atom_sites_solution_secondary difmap
_cell_angle_alpha 90.00
_cell_angle_beta 107.5430(10)
_cell_angle_gamma 90.00
_cell_formula_units_Z 8
_cell_length_a 18.8762(17)
_cell_length_b 8.0097(7)
_cell_length_c 19.0037(17)
_cell_measurement_reflns_used 8768
_cell_measurement_temperature 173(2)
_cell_measurement_theta_max 28.21
_cell_measurement_theta_min 2.25
_cell_volume 2739.6(4)
_computing_cell_refinement 'APEX2 (Bruker, 2006)'
_computing_data_collection 'APEX2 (Bruker, 2006)'
_computing_data_reduction 'SAINT-Plus (Bruker, 2006)'
_computing_molecular_graphics 'MERCURY (Macrae <i>et al.</i>, 2006)'
_computing_publication_material 'IUCr publCIF (Westrip, 2007)'
_computing_structure_refinement SHELXTL
_computing_structure_solution 'SHELXTL (Sheldrick, 2003)'
_diffrn_ambient_temperature 173(2)
_diffrn_measured_fraction_theta_full 0.999
_diffrn_measured_fraction_theta_max 0.999
_diffrn_measurement_device_type
;
Bruker ApexII CCD area detector
;
_diffrn_measurement_method 'phi and omega scans'
_diffrn_radiation_monochromator graphite
_diffrn_radiation_probe x-ray
_diffrn_radiation_source 'fine-focus sealed tube'
_diffrn_radiation_type MoK\a
_diffrn_radiation_wavelength 0.71073
_diffrn_reflns_av_R_equivalents 0.0240
_diffrn_reflns_av_sigmaI/netI 0.0160
_diffrn_reflns_limit_h_max 24
_diffrn_reflns_limit_h_min -24
_diffrn_reflns_limit_k_max 10
_diffrn_reflns_limit_k_min -10
_diffrn_reflns_limit_l_max 24
_diffrn_reflns_limit_l_min -24
_diffrn_reflns_number 19053
_diffrn_reflns_theta_full 27.48
_diffrn_reflns_theta_max 27.48
_diffrn_reflns_theta_min 2.25
_diffrn_source_type 'Bruker D8'
_exptl_absorpt_coefficient_mu 0.069
_exptl_absorpt_correction_T_max 0.9918
_exptl_absorpt_correction_T_min 0.9169
_exptl_absorpt_correction_type multi-scan
_exptl_absorpt_process_details
; 
SADABS (Sheldrick, 2004)
;
_exptl_crystal_colour yellow
_exptl_crystal_density_diffrn 1.122
_exptl_crystal_density_method 'not measured'
_exptl_crystal_description plate
_exptl_crystal_F_000 1008
_exptl_crystal_size_max 0.43
_exptl_crystal_size_mid 0.34
_exptl_crystal_size_min 0.16
_refine_diff_density_max 0.258
_refine_diff_density_min -0.218
_refine_diff_density_rms 0.040
_refine_ls_extinction_method none
_refine_ls_goodness_of_fit_ref 1.053
_refine_ls_hydrogen_treatment mixed
_refine_ls_matrix_type full
_refine_ls_number_parameters 163
_refine_ls_number_reflns 3153
_refine_ls_number_restraints 0
_refine_ls_restrained_S_all 1.053
_refine_ls_R_factor_all 0.0591
_refine_ls_R_factor_gt 0.0465
_refine_ls_shift/su_max 0.000
_refine_ls_shift/su_mean 0.000
_refine_ls_structure_factor_coef Fsqd
_refine_ls_weighting_details 'calc w=1/[\s^2^(Fo^2^)+(0.0673P)^2^+1.8094P] where P=(Fo^2^+2Fc^2^)/3'
_refine_ls_weighting_scheme calc
_refine_ls_wR_factor_gt 0.1294
_refine_ls_wR_factor_ref 0.1402
_reflns_number_gt 2517
_reflns_number_total 3153
_reflns_threshold_expression >2sigma(I)
_cod_data_source_file Inorganics-2017-5-30.cif
_cod_data_source_block Ligand_1d
_cod_original_sg_symbol_Hall -C2yc
_cod_original_sg_symbol_H-M 'C 2/c'
_cod_database_code 1556502

loop_
_symmetry_equiv_pos_as_xyz
'x, y, z'
'-x, y, -z+1/2'
'x+1/2, y+1/2, z'
'-x+1/2, y+1/2, -z+1/2'
'-x, -y, -z'
'x, -y, z-1/2'
'-x+1/2, -y+1/2, -z'
'x+1/2, -y+1/2, z-1/2'

loop_
_atom_site_label
_atom_site_type_symbol
_atom_site_fract_x
_atom_site_fract_y
_atom_site_fract_z
_atom_site_U_iso_or_equiv
_atom_site_adp_type
_atom_site_occupancy
_atom_site_symmetry_multiplicity
_atom_site_calc_flag
_atom_site_refinement_flags
_atom_site_disorder_assembly
_atom_site_disorder_group
O1 O 0.18446(6) 0.66828(16) 0.35565(6) 0.0492(3) Uani 1 1 d . . .
N1 N 0.07564(6) 0.82481(15) 0.38213(6) 0.0327(3) Uani 1 1 d . . .
H1 H 0.1061(9) 0.803(2) 0.3549(9) 0.039 Uiso 1 1 d . . .
C1 C 0.25911(8) 0.4726(2) 0.43818(10) 0.0463(4) Uani 1 1 d . . .
H1A H 0.2821 0.4638 0.3984 0.056 Uiso 1 1 calc R . .
H1B H 0.2394 0.3634 0.4463 0.056 Uiso 1 1 calc R . .
H1C H 0.2964 0.5090 0.4836 0.056 Uiso 1 1 calc R . .
C2 C 0.19636(7) 0.59850(18) 0.41688(8) 0.0345(3) Uani 1 1 d . . .
C3 C 0.15364(7) 0.63080(17) 0.46609(7) 0.0325(3) Uani 1 1 d . . .
C4 C 0.09360(7) 0.73928(16) 0.44607(7) 0.0308(3) Uani 1 1 d . . .
C5 C 0.04647(9) 0.7708(2) 0.49604(8) 0.0466(4) Uani 1 1 d . . .
H5A H 0.0764 0.8265 0.5411 0.056 Uiso 1 1 calc R . .
H5B H 0.0280 0.6642 0.5089 0.056 Uiso 1 1 calc R . .
H5C H 0.0043 0.8420 0.4706 0.056 Uiso 1 1 calc R . .
C6 C 0.17415(10) 0.5435(2) 0.54056(9) 0.0480(4) Uani 1 1 d . . .
H6A H 0.1532 0.6055 0.5741 0.058 Uiso 1 1 calc R . .
H6B H 0.2284 0.5391 0.5613 0.058 Uiso 1 1 calc R . .
H6C H 0.1541 0.4298 0.5343 0.058 Uiso 1 1 calc R . .
C7 C -0.06220(9) 0.64703(19) 0.31823(10) 0.0464(4) Uani 1 1 d . . .
H7A H -0.0611 0.6068 0.3672 0.056 Uiso 1 1 calc R . .
H7B H -0.0196 0.6013 0.3052 0.056 Uiso 1 1 calc R . .
H7C H -0.1084 0.6108 0.2818 0.056 Uiso 1 1 calc R . .
C8 C -0.05821(7) 0.83546(16) 0.31896(7) 0.0308(3) Uani 1 1 d . . .
C9 C 0.00894(7) 0.91879(16) 0.35089(7) 0.0263(3) Uani 1 1 d . . .
C10 C 0.01253(7) 1.09295(16) 0.35016(7) 0.0270(3) Uani 1 1 d . . .
C11 C 0.08431(8) 1.1843(2) 0.38545(8) 0.0398(3) Uani 1 1 d . . .
H11A H 0.0786 1.3020 0.3707 0.048 Uiso 1 1 calc R . .
H11B H 0.1242 1.1341 0.3693 0.048 Uiso 1 1 calc R . .
H11C H 0.0968 1.1761 0.4393 0.048 Uiso 1 1 calc R . .
C12 C -0.05251(7) 1.18156(16) 0.31703(7) 0.0295(3) Uani 1 1 d . . .
H12 H -0.0505 1.3000 0.3157 0.035 Uiso 1 1 calc R . .
C13 C -0.12015(7) 1.10261(17) 0.28589(7) 0.0301(3) Uani 1 1 d . . .
C14 C -0.19049(8) 1.2011(2) 0.25194(9) 0.0444(4) Uani 1 1 d . . .
H14A H -0.2192 1.2079 0.2870 0.053 Uiso 1 1 calc R . .
H14B H -0.2202 1.1454 0.2068 0.053 Uiso 1 1 calc R . .
H14C H -0.1776 1.3140 0.2400 0.053 Uiso 1 1 calc R . .
C15 C -0.12178(7) 0.92904(18) 0.28735(7) 0.0323(3) Uani 1 1 d . . .
H15 H -0.1676 0.8730 0.2662 0.039 Uiso 1 1 calc R . .

loop_
_atom_site_aniso_label
_atom_site_aniso_U_11
_atom_site_aniso_U_22
_atom_site_aniso_U_33
_atom_site_aniso_U_23
_atom_site_aniso_U_13
_atom_site_aniso_U_12
O1 0.0415(6) 0.0649(8) 0.0453(6) 0.0183(6) 0.0194(5) 0.0234(5)
N1 0.0311(6) 0.0360(6) 0.0327(6) 0.0083(5) 0.0125(5) 0.0110(5)
C1 0.0352(7) 0.0443(9) 0.0527(9) 0.0036(7) 0.0031(7) 0.0131(7)
C2 0.0280(6) 0.0329(7) 0.0375(7) 0.0017(6) 0.0023(5) 0.0038(5)
C3 0.0344(7) 0.0292(7) 0.0288(6) 0.0027(5) 0.0020(5) 0.0018(5)
C4 0.0347(7) 0.0289(6) 0.0273(6) -0.0001(5) 0.0069(5) 0.0008(5)
C5 0.0558(9) 0.0541(10) 0.0336(7) 0.0064(7) 0.0190(7) 0.0148(8)
C6 0.0538(9) 0.0487(9) 0.0364(8) 0.0116(7) 0.0058(7) 0.0107(8)
C7 0.0549(10) 0.0275(7) 0.0555(10) -0.0016(7) 0.0148(8) -0.0056(7)
C8 0.0340(7) 0.0262(6) 0.0339(7) -0.0013(5) 0.0130(5) -0.0018(5)
C9 0.0260(6) 0.0275(6) 0.0261(6) 0.0022(5) 0.0090(5) 0.0043(5)
C10 0.0262(6) 0.0287(6) 0.0251(6) -0.0007(5) 0.0066(5) -0.0006(5)
C11 0.0320(7) 0.0394(8) 0.0419(8) -0.0034(6) 0.0022(6) -0.0075(6)
C12 0.0335(6) 0.0239(6) 0.0310(6) 0.0002(5) 0.0095(5) 0.0029(5)
C13 0.0253(6) 0.0362(7) 0.0296(6) 0.0007(5) 0.0095(5) 0.0059(5)
C14 0.0315(7) 0.0530(9) 0.0474(9) 0.0058(7) 0.0098(6) 0.0143(7)
C15 0.0246(6) 0.0368(7) 0.0355(7) -0.0034(6) 0.0092(5) -0.0053(5)

loop_
_atom_type_symbol
_atom_type_description
_atom_type_scat_dispersion_real
_atom_type_scat_dispersion_imag
_atom_type_scat_source
C C 0.0033 0.0016 'International Tables Vol C Tables 4.2.6.8 and 6.1.1.4'
H H 0.0000 0.0000 'International Tables Vol C Tables 4.2.6.8 and 6.1.1.4'
N N 0.0061 0.0033 'International Tables Vol C Tables 4.2.6.8 and 6.1.1.4'
O O 0.0106 0.0060 'International Tables Vol C Tables 4.2.6.8 and 6.1.1.4'

loop_
_geom_angle_atom_site_label_1
_geom_angle_atom_site_label_2
_geom_angle_atom_site_label_3
_geom_angle
_geom_angle_site_symmetry_1
_geom_angle_site_symmetry_3
C4 N1 C9 126.29(11) . .
C4 N1 H1 113.0(10) . .
C9 N1 H1 119.8(10) . .
C2 C1 H1A 109.5 . .
C2 C1 H1B 109.5 . .
H1A C1 H1B 109.5 . .
C2 C1 H1C 109.5 . .
H1A C1 H1C 109.5 . .
H1B C1 H1C 109.5 . .
O1 C2 C3 123.35(12) . .
O1 C2 C1 116.96(13) . .
C3 C2 C1 119.69(13) . .
C4 C3 C2 120.59(12) . .
C4 C3 C6 120.08(13) . .
C2 C3 C6 119.33(12) . .
N1 C4 C3 121.93(12) . .
N1 C4 C5 116.63(12) . .
C3 C4 C5 121.41(12) . .
C4 C5 H5A 109.5 . .
C4 C5 H5B 109.5 . .
H5A C5 H5B 109.5 . .
C4 C5 H5C 109.5 . .
H5A C5 H5C 109.5 . .
H5B C5 H5C 109.5 . .
C3 C6 H6A 109.5 . .
C3 C6 H6B 109.5 . .
H6A C6 H6B 109.5 . .
C3 C6 H6C 109.5 . .
H6A C6 H6C 109.5 . .
H6B C6 H6C 109.5 . .
C8 C7 H7A 109.5 . .
C8 C7 H7B 109.5 . .
H7A C7 H7B 109.5 . .
C8 C7 H7C 109.5 . .
H7A C7 H7C 109.5 . .
H7B C7 H7C 109.5 . .
C15 C8 C9 118.82(12) . .
C15 C8 C7 120.07(12) . .
C9 C8 C7 121.11(12) . .
C10 C9 C8 120.84(11) . .
C10 C9 N1 119.30(11) . .
C8 C9 N1 119.81(12) . .
C12 C10 C9 118.32(11) . .
C12 C10 C11 120.35(12) . .
C9 C10 C11 121.33(12) . .
C10 C11 H11A 109.5 . .
C10 C11 H11B 109.5 . .
H11A C11 H11B 109.5 . .
C10 C11 H11C 109.5 . .
H11A C11 H11C 109.5 . .
H11B C11 H11C 109.5 . .
C13 C12 C10 122.19(12) . .
C13 C12 H12 118.9 . .
C10 C12 H12 118.9 . .
C12 C13 C15 118.05(12) . .
C12 C13 C14 121.40(13) . .
C15 C13 C14 120.55(13) . .
C13 C14 H14A 109.5 . .
C13 C14 H14B 109.5 . .
H14A C14 H14B 109.5 . .
C13 C14 H14C 109.5 . .
H14A C14 H14C 109.5 . .
H14B C14 H14C 109.5 . .
C8 C15 C13 121.78(12) . .
C8 C15 H15 119.1 . .
C13 C15 H15 119.1 . .

loop_
_geom_bond_atom_site_label_1
_geom_bond_atom_site_label_2
_geom_bond_distance
_geom_bond_site_symmetry_2
O1 C2 1.2489(17) .
N1 C4 1.3462(17) .
N1 C9 1.4331(16) .
N1 H1 0.898(17) .
C1 C2 1.5149(19) .
C1 H1A 0.9800 .
C1 H1B 0.9800 .
C1 H1C 0.9800 .
C2 C3 1.430(2) .
C3 C4 1.3872(19) .
C3 C6 1.5202(19) .
C4 C5 1.505(2) .
C5 H5A 0.9800 .
C5 H5B 0.9800 .
C5 H5C 0.9800 .
C6 H6A 0.9800 .
C6 H6B 0.9800 .
C6 H6C 0.9800 .
C7 C8 1.5110(19) .
C7 H7A 0.9800 .
C7 H7B 0.9800 .
C7 H7C 0.9800 .
C8 C15 1.3886(18) .
C8 C9 1.3987(18) .
C9 C10 1.3969(18) .
C10 C12 1.3933(17) .
C10 C11 1.5077(17) .
C11 H11A 0.9800 .
C11 H11B 0.9800 .
C11 H11C 0.9800 .
C12 C13 1.3873(18) .
C12 H12 0.9500 .
C13 C15 1.391(2) .
C13 C14 1.5119(18) .
C14 H14A 0.9800 .
C14 H14B 0.9800 .
C14 H14C 0.9800 .
C15 H15 0.9500 .

loop_
_geom_hbond_atom_site_label_D
_geom_hbond_atom_site_label_H
_geom_hbond_atom_site_label_A
_geom_hbond_distance_DH
_geom_hbond_distance_HA
_geom_hbond_distance_DA
_geom_hbond_angle_DHA
_geom_hbond_site_symmetry_A
N1 H1 O1 0.898(17) 1.829(17) 2.5823(15) 140.0(15) .

loop_
_geom_torsion_atom_site_label_1
_geom_torsion_atom_site_label_2
_geom_torsion_atom_site_label_3
_geom_torsion_atom_site_label_4
_geom_torsion
_geom_torsion_site_symmetry_1
_geom_torsion_site_symmetry_2
_geom_torsion_site_symmetry_3
_geom_torsion_site_symmetry_4
O1 C2 C3 C4 2.6(2) . . . .
C1 C2 C3 C4 -176.73(13) . . . .
O1 C2 C3 C6 -178.02(15) . . . .
C1 C2 C3 C6 2.6(2) . . . .
C9 N1 C4 C3 169.57(13) . . . .
C9 N1 C4 C5 -12.1(2) . . . .
C2 C3 C4 N1 -3.7(2) . . . .
C6 C3 C4 N1 176.93(13) . . . .
C2 C3 C4 C5 178.04(14) . . . .
C6 C3 C4 C5 -1.3(2) . . . .
C15 C8 C9 C10 -0.98(18) . . . .
C7 C8 C9 C10 178.79(13) . . . .
C15 C8 C9 N1 -178.38(11) . . . .
C7 C8 C9 N1 1.39(19) . . . .
C4 N1 C9 C10 108.91(16) . . . .
C4 N1 C9 C8 -73.65(18) . . . .
C8 C9 C10 C12 0.21(18) . . . .
N1 C9 C10 C12 177.62(11) . . . .
C8 C9 C10 C11 179.02(12) . . . .
N1 C9 C10 C11 -3.57(18) . . . .
C9 C10 C12 C13 0.79(18) . . . .
C11 C10 C12 C13 -178.03(12) . . . .
C10 C12 C13 C15 -0.97(19) . . . .
C10 C12 C13 C14 178.40(12) . . . .
C9 C8 C15 C13 0.79(19) . . . .
C7 C8 C15 C13 -178.97(13) . . . .
C12 C13 C15 C8 0.2(2) . . . .
C14 C13 C15 C8 -179.21(12) . . . .
